data_1519906
loop_
_publ_author_name
'Callear, Samantha K.'
'Hursthouse, Michael B.'

_publ_section_title
;
 1,1,3,3-Tetramethylbutylammonium toluene-4-sulphonate
;
_journal_name_full 'Crystal Structure Report Archive'
_journal_page_first 571
_journal_year 2008
_chemical_formula_sum 'C15 H27 N O3 S'
_chemical_formula_weight 301.44
_chemical_name_systematic
;
1,1,3,3-Tetramethylbutylammonium toluene-4-sulphonate
;
_space_group_IT_number 2
_symmetry_cell_setting triclinic
_symmetry_space_group_name_Hall '-P 1'
_symmetry_space_group_name_H-M 'P -1'
_atom_sites_solution_hydrogens geom
_atom_sites_solution_primary direct
_atom_sites_solution_secondary difmap
_cell_angle_alpha 98.274(3)
_cell_angle_beta 93.850(4)
_cell_angle_gamma 94.425(3)
_cell_formula_units_Z 2
_cell_length_a 6.1332(4)
_cell_length_b 10.2547(7)
_cell_length_c 13.7444(6)
_cell_measurement_reflns_used 3727
_cell_measurement_temperature 120(2)
_cell_measurement_theta_max 27.48
_cell_measurement_theta_min 2.91
_cell_volume 850.21(9)
_computing_cell_refinement 'DENZO (Otwinowski & Minor, 1997) & COLLECT (Hooft, R.W.W., 1998)'
_computing_data_collection 'COLLECT (Hooft, R.W.W., 1998)'
_computing_data_reduction 'DENZO (Otwinowski & Minor, 1997) & COLLECT (Hooft, R.W.W., 1998)'
_computing_structure_refinement 'SHELXL-97 (Sheldrick, 1997)'
_diffrn_ambient_temperature 120(2)
_diffrn_detector_area_resol_mean 9.091
_diffrn_measured_fraction_theta_full 0.996
_diffrn_measured_fraction_theta_max 0.996
_diffrn_measurement_device_type 'Bruker-Nonius 95mm CCD camera on \k-goniostat'
_diffrn_measurement_method '\f & \w scans'
_diffrn_radiation_monochromator '10cm confocal mirrors'
_diffrn_radiation_source 'Bruker-Nonius FR591 rotating anode'
_diffrn_radiation_type MoK\a
_diffrn_radiation_wavelength 0.71073
_diffrn_reflns_av_R_equivalents 0.0775
_diffrn_reflns_av_sigmaI/netI 0.0790
_diffrn_reflns_limit_h_max 7
_diffrn_reflns_limit_h_min -7
_diffrn_reflns_limit_k_max 13
_diffrn_reflns_limit_k_min -13
_diffrn_reflns_limit_l_max 17
_diffrn_reflns_limit_l_min -17
_diffrn_reflns_number 15025
_diffrn_reflns_theta_full 27.48
_diffrn_reflns_theta_max 27.48
_diffrn_reflns_theta_min 3.00
_exptl_absorpt_coefficient_mu 0.197
_exptl_absorpt_correction_T_max 0.9980
_exptl_absorpt_correction_T_min 0.9729
_exptl_absorpt_correction_type multi-scan
_exptl_absorpt_process_details 'SADABS V2.10 (Sheldrick, G.M., 2003)'
_exptl_crystal_colour colourless
_exptl_crystal_density_diffrn 1.177
_exptl_crystal_density_method 'not measured'
_exptl_crystal_description lath
_exptl_crystal_F_000 328
_exptl_crystal_size_max 0.14
_exptl_crystal_size_mid 0.05
_exptl_crystal_size_min 0.01
_refine_diff_density_max 0.286
_refine_diff_density_min -0.420
_refine_diff_density_rms 0.061
_refine_ls_extinction_method none
_refine_ls_goodness_of_fit_ref 1.027
_refine_ls_hydrogen_treatment constr
_refine_ls_matrix_type full
_refine_ls_number_parameters 188
_refine_ls_number_reflns 3857
_refine_ls_number_restraints 0
_refine_ls_restrained_S_all 1.027
_refine_ls_R_factor_all 0.0932
_refine_ls_R_factor_gt 0.0568
_refine_ls_shift/su_max 0.001
_refine_ls_shift/su_mean 0.000
_refine_ls_structure_factor_coef Fsqd
_refine_ls_weighting_details 'calc w=1/[\s^2^(Fo^2^)+(0.0339P)^2^+0.6082P] where P=(Fo^2^+2Fc^2^)/3'
_refine_ls_weighting_scheme calc
_refine_ls_wR_factor_gt 0.1115
_refine_ls_wR_factor_ref 0.1242
_reflns_number_gt 2713
_reflns_number_total 3857
_reflns_threshold_expression >2sigma(I)
_cod_data_source_file eCrystal-571.cif
_cod_data_source_block 06skc0016p-1
_cod_depositor_comments
;
Citation :
Callear, Samantha K. and Hursthouse, Michael B. (2008) 
University of Southampton, Crystal Structure Report Archive. 
(doi:10.5258/ecrystals/571)

More at:
http://ecrystals.chem.soton.ac.uk/571/
;
_cod_original_sg_symbol_H-M P-1
_cod_database_code 1519906

loop_
_symmetry_equiv_pos_as_xyz
'x, y, z'
'-x, -y, -z'

loop_
_atom_site_label
_atom_site_type_symbol
_atom_site_fract_x
_atom_site_fract_y
_atom_site_fract_z
_atom_site_U_iso_or_equiv
_atom_site_adp_type
_atom_site_occupancy
_atom_site_symmetry_multiplicity
_atom_site_calc_flag
_atom_site_refinement_flags
_atom_site_disorder_assembly
_atom_site_disorder_group
C4 C 0.4584(4) 0.3087(2) 0.95904(16) 0.0291(6) Uani 1 1 d . . .
C3 C 0.5993(4) 0.3140(2) 0.88520(17) 0.0301(6) Uani 1 1 d . . .
H3 H 0.7363 0.2774 0.8914 0.036 Uiso 1 1 calc R . .
C2 C 0.5464(4) 0.3716(2) 0.80210(17) 0.0274(5) Uani 1 1 d . . .
H2 H 0.6455 0.3741 0.7520 0.033 Uiso 1 1 calc R . .
C1 C 0.3459(4) 0.4255(2) 0.79350(16) 0.0220(5) Uani 1 1 d . . .
C6 C 0.2037(4) 0.4230(2) 0.86688(16) 0.0270(5) Uani 1 1 d . . .
H6 H 0.0677 0.4609 0.8611 0.032 Uiso 1 1 calc R . .
C5 C 0.2597(4) 0.3649(2) 0.94906(17) 0.0304(6) Uani 1 1 d . . .
H5 H 0.1611 0.3633 0.9994 0.037 Uiso 1 1 calc R . .
C7 C 0.5162(5) 0.2409(3) 1.04653(19) 0.0427(7) Uani 1 1 d . . .
H7A H 0.4769 0.1455 1.0292 0.064 Uiso 1 1 calc R . .
H7B H 0.4351 0.2759 1.1021 0.064 Uiso 1 1 calc R . .
H7C H 0.6741 0.2572 1.0651 0.064 Uiso 1 1 calc R . .
S1 S 0.27770(9) 0.50013(6) 0.68833(4) 0.02271(16) Uani 1 1 d . . .
O1A O 0.3782(3) 0.42614(16) 0.60694(11) 0.0301(4) Uani 1 1 d . . .
O1B O 0.3735(3) 0.63686(15) 0.70940(11) 0.0252(4) Uani 1 1 d . . .
O1C O 0.0396(3) 0.48913(17) 0.67587(13) 0.0346(4) Uani 1 1 d . . .
C24 C -0.1590(4) -0.2064(2) 0.60201(16) 0.0209(5) Uani 1 1 d . . .
C23 C -0.1223(4) -0.1568(2) 0.71385(16) 0.0233(5) Uani 1 1 d . . .
H23A H -0.0454 -0.2250 0.7432 0.028 Uiso 1 1 calc R . .
H23B H -0.2693 -0.1574 0.7395 0.028 Uiso 1 1 calc R . .
C22 C 0.0017(4) -0.0218(2) 0.75771(16) 0.0254(5) Uani 1 1 d . . .
C21 C -0.0390(4) -0.0016(3) 0.86731(17) 0.0339(6) Uani 1 1 d . . .
H21A H 0.0442 0.0800 0.9004 0.051 Uiso 1 1 calc R . .
H21B H 0.0086 -0.0769 0.8972 0.051 Uiso 1 1 calc R . .
H21C H -0.1958 0.0050 0.8745 0.051 Uiso 1 1 calc R . .
C28 C 0.0493(4) -0.2103(2) 0.54749(16) 0.0250(5) Uani 1 1 d . . .
H28A H 0.1591 -0.2534 0.5837 0.037 Uiso 1 1 calc R . .
H28B H 0.1070 -0.1199 0.5426 0.037 Uiso 1 1 calc R . .
H28C H 0.0157 -0.2602 0.4811 0.037 Uiso 1 1 calc R . .
C29 C -0.3334(4) -0.1380(2) 0.54864(17) 0.0265(5) Uani 1 1 d . . .
H29A H -0.3636 -0.1831 0.4807 0.040 Uiso 1 1 calc R . .
H29B H -0.2801 -0.0455 0.5481 0.040 Uiso 1 1 calc R . .
H29C H -0.4683 -0.1413 0.5829 0.040 Uiso 1 1 calc R . .
C27 C -0.0807(5) 0.0945(2) 0.71251(18) 0.0344(6) Uani 1 1 d . . .
H27A H -0.2402 0.0930 0.7149 0.052 Uiso 1 1 calc R . .
H27B H -0.0439 0.0876 0.6438 0.052 Uiso 1 1 calc R . .
H27C H -0.0109 0.1776 0.7498 0.052 Uiso 1 1 calc R . .
C26 C 0.2501(4) -0.0213(3) 0.7502(2) 0.0370(6) Uani 1 1 d . . .
H26A H 0.2832 -0.0182 0.6818 0.056 Uiso 1 1 calc R . .
H26B H 0.3013 -0.1017 0.7713 0.056 Uiso 1 1 calc R . .
H26C H 0.3246 0.0565 0.7928 0.056 Uiso 1 1 calc R . .
N25 N -0.2532(3) -0.34836(17) 0.59509(13) 0.0214(4) Uani 1 1 d . . .
H25A H -0.2927 -0.3820 0.5309 0.032 Uiso 1 1 calc R . .
H25B H -0.3731 -0.3516 0.6305 0.032 Uiso 1 1 calc R . .
H25C H -0.1504 -0.3969 0.6197 0.032 Uiso 1 1 calc R . .

loop_
_atom_site_aniso_label
_atom_site_aniso_U_11
_atom_site_aniso_U_22
_atom_site_aniso_U_33
_atom_site_aniso_U_23
_atom_site_aniso_U_13
_atom_site_aniso_U_12
C4 0.0403(15) 0.0227(13) 0.0220(12) 0.0035(10) -0.0050(11) -0.0063(11)
C3 0.0314(14) 0.0273(14) 0.0314(13) 0.0064(11) -0.0043(11) 0.0039(11)
C2 0.0262(13) 0.0275(13) 0.0287(12) 0.0042(10) 0.0028(10) 0.0022(10)
C1 0.0230(12) 0.0188(12) 0.0232(11) 0.0026(9) 0.0004(9) -0.0017(9)
C6 0.0267(13) 0.0259(13) 0.0273(12) 0.0005(10) 0.0025(10) 0.0006(10)
C5 0.0360(15) 0.0299(14) 0.0242(12) 0.0026(10) 0.0070(11) -0.0059(11)
C7 0.062(2) 0.0339(15) 0.0312(14) 0.0119(12) -0.0068(13) -0.0042(14)
S1 0.0204(3) 0.0238(3) 0.0239(3) 0.0058(2) -0.0020(2) 0.0005(2)
O1A 0.0381(10) 0.0314(10) 0.0197(8) 0.0005(7) -0.0013(7) 0.0053(8)
O1B 0.0267(9) 0.0214(9) 0.0271(8) 0.0044(7) 0.0014(7) -0.0006(7)
O1C 0.0198(9) 0.0372(11) 0.0488(11) 0.0186(8) -0.0041(8) -0.0020(8)
C24 0.0192(12) 0.0191(12) 0.0238(11) 0.0040(9) 0.0000(9) -0.0018(9)
C23 0.0216(12) 0.0245(12) 0.0235(11) 0.0038(9) 0.0023(9) 0.0002(10)
C22 0.0268(13) 0.0225(13) 0.0252(12) -0.0004(10) 0.0020(10) -0.0012(10)
C21 0.0411(16) 0.0311(15) 0.0269(13) -0.0010(11) 0.0013(11) -0.0022(12)
C28 0.0214(13) 0.0276(13) 0.0258(12) 0.0055(10) 0.0020(10) -0.0022(10)
C29 0.0250(13) 0.0255(13) 0.0288(12) 0.0043(10) -0.0023(10) 0.0037(10)
C27 0.0429(16) 0.0248(14) 0.0339(14) 0.0024(11) 0.0008(12) -0.0018(12)
C26 0.0285(14) 0.0355(16) 0.0413(15) -0.0071(12) -0.0017(12) -0.0058(12)
N25 0.0198(10) 0.0221(10) 0.0218(9) 0.0035(8) -0.0005(8) -0.0007(8)

loop_
_atom_type_symbol
_atom_type_description
_atom_type_scat_dispersion_real
_atom_type_scat_dispersion_imag
_atom_type_scat_source
C C 0.0033 0.0016 'International Tables Vol C Tables 4.2.6.8 and 6.1.1.4'
H H 0.0000 0.0000 'International Tables Vol C Tables 4.2.6.8 and 6.1.1.4'
N N 0.0061 0.0033 'International Tables Vol C Tables 4.2.6.8 and 6.1.1.4'
S S 0.1246 0.1234 'International Tables Vol C Tables 4.2.6.8 and 6.1.1.4'
O O 0.0106 0.0060 'International Tables Vol C Tables 4.2.6.8 and 6.1.1.4'

loop_
_geom_angle_atom_site_label_1
_geom_angle_atom_site_label_2
_geom_angle_atom_site_label_3
_geom_angle
_geom_angle_site_symmetry_1
_geom_angle_site_symmetry_3
C3 C4 C5 118.1(2) . .
C3 C4 C7 120.7(2) . .
C5 C4 C7 121.2(2) . .
C4 C3 C2 121.8(2) . .
C4 C3 H3 119.1 . .
C2 C3 H3 119.1 . .
C3 C2 C1 118.9(2) . .
C3 C2 H2 120.6 . .
C1 C2 H2 120.6 . .
C6 C1 C2 120.3(2) . .
C6 C1 S1 120.39(18) . .
C2 C1 S1 119.25(17) . .
C1 C6 C5 119.8(2) . .
C1 C6 H6 120.1 . .
C5 C6 H6 120.1 . .
C6 C5 C4 121.1(2) . .
C6 C5 H5 119.5 . .
C4 C5 H5 119.5 . .
C4 C7 H7A 109.5 . .
C4 C7 H7B 109.5 . .
H7A C7 H7B 109.5 . .
C4 C7 H7C 109.5 . .
H7A C7 H7C 109.5 . .
H7B C7 H7C 109.5 . .
O1C S1 O1A 113.44(10) . .
O1C S1 O1B 113.00(10) . .
O1A S1 O1B 111.18(10) . .
O1C S1 C1 105.87(10) . .
O1A S1 C1 105.98(10) . .
O1B S1 C1 106.74(10) . .
N25 C24 C28 106.26(18) . .
N25 C24 C29 105.13(17) . .
C28 C24 C29 111.05(18) . .
N25 C24 C23 104.35(16) . .
C28 C24 C23 114.90(18) . .
C29 C24 C23 114.08(19) . .
C24 C23 C22 123.26(18) . .
C24 C23 H23A 106.5 . .
C22 C23 H23A 106.5 . .
C24 C23 H23B 106.5 . .
C22 C23 H23B 106.5 . .
H23A C23 H23B 106.5 . .
C27 C22 C21 108.2(2) . .
C27 C22 C26 109.0(2) . .
C21 C22 C26 107.7(2) . .
C27 C22 C23 113.7(2) . .
C21 C22 C23 105.55(18) . .
C26 C22 C23 112.4(2) . .
C22 C21 H21A 109.5 . .
C22 C21 H21B 109.5 . .
H21A C21 H21B 109.5 . .
C22 C21 H21C 109.5 . .
H21A C21 H21C 109.5 . .
H21B C21 H21C 109.5 . .
C24 C28 H28A 109.5 . .
C24 C28 H28B 109.5 . .
H28A C28 H28B 109.5 . .
C24 C28 H28C 109.5 . .
H28A C28 H28C 109.5 . .
H28B C28 H28C 109.5 . .
C24 C29 H29A 109.5 . .
C24 C29 H29B 109.5 . .
H29A C29 H29B 109.5 . .
C24 C29 H29C 109.5 . .
H29A C29 H29C 109.5 . .
H29B C29 H29C 109.5 . .
C22 C27 H27A 109.5 . .
C22 C27 H27B 109.5 . .
H27A C27 H27B 109.5 . .
C22 C27 H27C 109.5 . .
H27A C27 H27C 109.5 . .
H27B C27 H27C 109.5 . .
C22 C26 H26A 109.5 . .
C22 C26 H26B 109.5 . .
H26A C26 H26B 109.5 . .
C22 C26 H26C 109.5 . .
H26A C26 H26C 109.5 . .
H26B C26 H26C 109.5 . .
C24 N25 H25A 109.5 . .
C24 N25 H25B 109.5 . .
H25A N25 H25B 109.5 . .
C24 N25 H25C 109.5 . .
H25A N25 H25C 109.5 . .
H25B N25 H25C 109.5 . .

loop_
_geom_bond_atom_site_label_1
_geom_bond_atom_site_label_2
_geom_bond_distance
_geom_bond_site_symmetry_2
C4 C3 1.381(3) .
C4 C5 1.394(4) .
C4 C7 1.509(3) .
C3 C2 1.390(3) .
C3 H3 0.9500 .
C2 C1 1.392(3) .
C2 H2 0.9500 .
C1 C6 1.379(3) .
C1 S1 1.771(2) .
C6 C5 1.386(3) .
C6 H6 0.9500 .
C5 H5 0.9500 .
C7 H7A 0.9800 .
C7 H7B 0.9800 .
C7 H7C 0.9800 .
S1 O1C 1.4525(17) .
S1 O1A 1.4585(17) .
S1 O1B 1.4588(16) .
C24 N25 1.512(3) .
C24 C28 1.524(3) .
C24 C29 1.527(3) .
C24 C23 1.544(3) .
C23 C22 1.547(3) .
C23 H23A 0.9900 .
C23 H23B 0.9900 .
C22 C27 1.526(3) .
C22 C21 1.531(3) .
C22 C26 1.534(3) .
C21 H21A 0.9800 .
C21 H21B 0.9800 .
C21 H21C 0.9800 .
C28 H28A 0.9800 .
C28 H28B 0.9800 .
C28 H28C 0.9800 .
C29 H29A 0.9800 .
C29 H29B 0.9800 .
C29 H29C 0.9800 .
C27 H27A 0.9800 .
C27 H27B 0.9800 .
C27 H27C 0.9800 .
C26 H26A 0.9800 .
C26 H26B 0.9800 .
C26 H26C 0.9800 .
N25 H25A 0.9100 .
N25 H25B 0.9100 .
N25 H25C 0.9100 .

loop_
_geom_hbond_atom_site_label_D
_geom_hbond_atom_site_label_H
_geom_hbond_atom_site_label_A
_geom_hbond_distance_DH
_geom_hbond_distance_HA
_geom_hbond_distance_DA
_geom_hbond_angle_DHA
_geom_hbond_site_symmetry_A
N25 H25A O1A 0.91 1.91 2.814(2) 171.5 2_556
N25 H25B O1B 0.91 1.96 2.869(2) 177.9 1_445
N25 H25B O1A 0.91 2.61 3.136(2) 117.6 1_445
N25 H25B S1 0.91 2.76 3.5655(18) 148.5 1_445
N25 H25C O1C 0.91 1.92 2.822(2) 173.7 1_545
